data_1501840
loop_
_publ_author_name
'Barrett, Tim N.'
'Braddock, D. Christopher'
'Monta, Anna'
'Webb, Michael R.'
'White, Andrew J. P.'

_publ_section_title
;
 Total synthesis of the marine metabolite (+-)-polysiphenol via highly
 regioselective intramolecular oxidative coupling.
;
_journal_issue 9
_journal_name_full 'Journal of natural products'
_journal_page_first 1980
_journal_page_last 1984
_journal_paper_doi 10.1021/np200596q
_journal_volume 74
_journal_year 2011
_chemical_formula_moiety 'C18 H20 Br2 O4'
_chemical_formula_sum 'C18 H20 Br2 O4'
_chemical_formula_weight 460.16
_chemical_name_systematic
; 
 ? 
;
_space_group_IT_number 14
_symmetry_cell_setting monoclinic
_symmetry_space_group_name_Hall '-P 2ybc'
_symmetry_space_group_name_H-M 'P 1 21/c 1'
_atom_sites_solution_hydrogens geom
_atom_sites_solution_primary direct
_atom_sites_solution_secondary difmap
_audit_creation_method SHELXL-97
_cell_angle_alpha 90.00
_cell_angle_beta 94.269(4)
_cell_angle_gamma 90.00
_cell_formula_units_Z 2
_cell_length_a 4.58461(19)
_cell_length_b 7.2511(2)
_cell_length_c 27.3156(9)
_cell_measurement_reflns_used 3735
_cell_measurement_temperature 173(2)
_cell_measurement_theta_max 31.3235
_cell_measurement_theta_min 3.1756
_cell_volume 905.55(5)
_computing_cell_refinement 'CrysAlis RED, Oxford Diffraction Ltd'
_computing_data_collection 'CrysAlis CCD, Oxford Diffraction Ltd'
_computing_data_reduction 'CrysAlis RED, Oxford Diffraction Ltd'
_computing_molecular_graphics 'Bruker SHELXTL'
_computing_publication_material 'Bruker SHELXTL'
_computing_structure_refinement 'SHELXL-97 (Sheldrick, 1997)'
_computing_structure_solution 'SHELXS-97 (Sheldrick, 1990)'
_diffrn_ambient_temperature 173(2)
_diffrn_detector_area_resol_mean 15.9825
_diffrn_measured_fraction_theta_full 0.989
_diffrn_measured_fraction_theta_max 0.897
_diffrn_measurement_device_type 'OD Xcalibur 3'
_diffrn_measurement_method 'omega scans'
_diffrn_radiation_monochromator graphite
_diffrn_radiation_source 'Enhance (Mo) X-ray Source'
_diffrn_radiation_type MoK\a
_diffrn_radiation_wavelength 0.71073
_diffrn_reflns_av_R_equivalents 0.0231
_diffrn_reflns_av_sigmaI/netI 0.0336
_diffrn_reflns_limit_h_max 6
_diffrn_reflns_limit_h_min -6
_diffrn_reflns_limit_k_max 10
_diffrn_reflns_limit_k_min -9
_diffrn_reflns_limit_l_max 35
_diffrn_reflns_limit_l_min -39
_diffrn_reflns_number 7473
_diffrn_reflns_theta_full 29.50
_diffrn_reflns_theta_max 31.41
_diffrn_reflns_theta_min 3.18
_diffrn_standards_number 0
_exptl_absorpt_coefficient_mu 4.494
_exptl_absorpt_correction_T_max 0.758
_exptl_absorpt_correction_T_min 0.327
_exptl_absorpt_correction_type analytical
_exptl_absorpt_process_details
; 
CrysAlisPro, Oxford Diffraction Ltd., 
Version 1.171.33.48 (release 15-09-2009 CrysAlis171 .NET) 
(compiled Sep 15 2009,11:49:04) 
Analytical numeric absorption correction using a multifaceted crystal 
model based on expressions derived by R.C. Clark & J.S. Reid. 
(Clark, R. C. & Reid, J. S. (1995). Acta Cryst. A51, 887-897) 
;
_exptl_crystal_colour Colourless
_exptl_crystal_density_diffrn 1.688
_exptl_crystal_density_method 'not measured'
_exptl_crystal_description 'blocky needles'
_exptl_crystal_F_000 460
_exptl_crystal_size_max 0.38
_exptl_crystal_size_mid 0.24
_exptl_crystal_size_min 0.06
_refine_diff_density_max 0.428
_refine_diff_density_min -0.466
_refine_diff_density_rms 0.063
_refine_ls_extinction_method none
_refine_ls_goodness_of_fit_ref 1.043
_refine_ls_hydrogen_treatment constr
_refine_ls_matrix_type full
_refine_ls_number_parameters 109
_refine_ls_number_reflns 2693
_refine_ls_number_restraints 0
_refine_ls_restrained_S_all 1.043
_refine_ls_R_factor_all 0.0535
_refine_ls_R_factor_gt 0.0315
_refine_ls_shift/su_max 0.001
_refine_ls_shift/su_mean 0.000
_refine_ls_structure_factor_coef Fsqd
_refine_ls_weighting_details 'calc w=1/[\s^2^(Fo^2^)+(0.0393P)^2^+0.0143P] where P=(Fo^2^+2Fc^2^)/3'
_refine_ls_weighting_scheme calc
_refine_ls_wR_factor_gt 0.0723
_refine_ls_wR_factor_ref 0.0756
_reflns_number_gt 1977
_reflns_number_total 2693
_reflns_threshold_expression >2sigma(I)
_cod_data_source_file np200596q_si_002.cif
_cod_data_source_block 10
_cod_depositor_comments
;
The following automatic conversions were performed:

'_symmetry_cell_setting' value 'Monoclinic' changed to 'monoclinic'
according to /home/saulius/struct/CIF-dictionaries/cif_core.dic
dictionary named 'cif_core.dic' version 2.4.1 from 2010-06-29.

Automatic conversion script
Id: cif_fix_values 1715 2011-07-08 13:25:40Z adriana 
;
_cod_original_sg_symbol_H-M P2(1)/c
_cod_database_code 1501840

loop_
_symmetry_equiv_pos_as_xyz
'x, y, z'
'-x, y+1/2, -z+1/2'
'-x, -y, -z'
'x, -y-1/2, z-1/2'

loop_
_atom_site_label
_atom_site_type_symbol
_atom_site_fract_x
_atom_site_fract_y
_atom_site_fract_z
_atom_site_U_iso_or_equiv
_atom_site_adp_type
_atom_site_occupancy
_atom_site_symmetry_multiplicity
_atom_site_calc_flag
_atom_site_refinement_flags
C1 C 0.5347(4) 0.5348(3) 0.43058(7) 0.0284(4) Uani 1 1 d .
C2 C 0.7093(4) 0.6739(3) 0.41486(7) 0.0280(4) Uani 1 1 d .
Br2 Br 0.78061(6) 0.89000(3) 0.453419(8) 0.04917(11) Uani 1 1 d .
C3 C 0.8424(4) 0.6642(3) 0.37065(7) 0.0265(4) Uani 1 1 d .
H3A H 0.9627 0.7625 0.3610 0.032 Uiso 1 1 calc R
C4 C 0.7988(4) 0.5117(2) 0.34101(6) 0.0226(4) Uani 1 1 d .
C5 C 0.6176(4) 0.3682(2) 0.35536(6) 0.0225(4) Uani 1 1 d .
C6 C 0.4905(4) 0.3804(3) 0.39961(7) 0.0262(4) Uani 1 1 d .
H6A H 0.3704 0.2822 0.4094 0.031 Uiso 1 1 calc R
C7 C 0.3955(5) 0.5359(3) 0.47899(7) 0.0370(5) Uani 1 1 d .
H7A H 0.2177 0.4580 0.4762 0.044 Uiso 1 1 calc R
H7B H 0.3354 0.6632 0.4865 0.044 Uiso 1 1 calc R
O8 O 0.9177(3) 0.48680(18) 0.29713(5) 0.0285(3) Uani 1 1 d .
C9 C 1.0930(5) 0.6336(3) 0.28047(8) 0.0362(5) Uani 1 1 d .
H9A H 1.1651 0.6004 0.2487 0.054 Uiso 1 1 calc R
H9B H 1.2593 0.6551 0.3045 0.054 Uiso 1 1 calc R
H9C H 0.9748 0.7461 0.2768 0.054 Uiso 1 1 calc R
O10 O 0.5824(3) 0.22522(18) 0.32305(5) 0.0307(3) Uani 1 1 d .
C11 C 0.3693(5) 0.0885(3) 0.33285(8) 0.0330(5) Uani 1 1 d .
H11A H 0.3630 -0.0058 0.3071 0.050 Uiso 1 1 calc R
H11B H 0.1767 0.1467 0.3334 0.050 Uiso 1 1 calc R
H11C H 0.4224 0.0310 0.3647 0.050 Uiso 1 1 calc R

loop_
_atom_site_aniso_label
_atom_site_aniso_U_11
_atom_site_aniso_U_22
_atom_site_aniso_U_33
_atom_site_aniso_U_23
_atom_site_aniso_U_13
_atom_site_aniso_U_12
C1 0.0283(11) 0.0377(11) 0.0188(9) -0.0032(8) -0.0008(8) 0.0143(9)
C2 0.0322(11) 0.0264(9) 0.0241(9) -0.0114(7) -0.0071(8) 0.0110(8)
Br2 0.06632(19) 0.03617(14) 0.04172(14) -0.02296(10) -0.01792(11) 0.01682(11)
C3 0.0302(11) 0.0200(9) 0.0283(9) -0.0020(7) -0.0050(8) -0.0008(7)
C4 0.0262(10) 0.0227(9) 0.0187(8) -0.0013(7) 0.0004(8) 0.0018(7)
C5 0.0262(10) 0.0199(9) 0.0214(8) -0.0028(6) 0.0013(8) 0.0010(7)
C6 0.0265(10) 0.0291(10) 0.0235(9) 0.0010(7) 0.0053(8) 0.0032(8)
C7 0.0372(12) 0.0530(14) 0.0210(9) -0.0033(9) 0.0026(9) 0.0208(10)
O8 0.0388(8) 0.0262(7) 0.0218(6) -0.0024(5) 0.0098(6) -0.0086(6)
C9 0.0419(13) 0.0348(12) 0.0328(10) 0.0068(9) 0.0084(10) -0.0116(9)
O10 0.0385(8) 0.0231(7) 0.0317(7) -0.0095(5) 0.0113(6) -0.0103(6)
C11 0.0354(12) 0.0234(10) 0.0400(12) 0.0001(8) 0.0012(10) -0.0086(8)

loop_
_atom_type_symbol
_atom_type_description
_atom_type_scat_dispersion_real
_atom_type_scat_dispersion_imag
_atom_type_scat_source
C C 0.0033 0.0016 'International Tables Vol C Tables 4.2.6.8 and 6.1.1.4'
H H 0.0000 0.0000 'International Tables Vol C Tables 4.2.6.8 and 6.1.1.4'
O O 0.0106 0.0060 'International Tables Vol C Tables 4.2.6.8 and 6.1.1.4'
Br Br -0.2901 2.4595 'International Tables Vol C Tables 4.2.6.8 and 6.1.1.4'

loop_
_geom_angle_atom_site_label_1
_geom_angle_atom_site_label_2
_geom_angle_atom_site_label_3
_geom_angle
_geom_angle_site_symmetry_3
C2 C1 C6 117.12(16) .
C2 C1 C7 124.27(19) .
C6 C1 C7 118.6(2) .
C1 C2 C3 122.40(17) .
C1 C2 Br2 120.71(14) .
C3 C2 Br2 116.89(15) .
C4 C3 C2 119.72(18) .
O8 C4 C3 124.94(17) .
O8 C4 C5 115.46(15) .
C3 C4 C5 119.60(16) .
O10 C5 C6 125.24(16) .
O10 C5 C4 115.25(15) .
C6 C5 C4 119.51(16) .
C5 C6 C1 121.64(18) .
C1 C7 C7 111.9(2) 3_666
C4 O8 C9 116.87(15) .
C5 O10 C11 117.09(15) .

loop_
_geom_bond_atom_site_label_1
_geom_bond_atom_site_label_2
_geom_bond_distance
_geom_bond_site_symmetry_2
C1 C2 1.376(3) .
C1 C6 1.409(3) .
C1 C7 1.510(3) .
C2 C3 1.395(3) .
C2 Br2 1.9028(19) .
C3 C4 1.377(2) .
C4 O8 1.365(2) .
C4 C5 1.405(2) .
C5 O10 1.363(2) .
C5 C6 1.383(3) .
C7 C7 1.530(4) 3_666
O8 C9 1.428(2) .
O10 C11 1.431(2) .
